data_7011767
loop_
_publ_author_name
'Jean-Claude Berthet'
'Yannick Miquel'
'Peter B. Iveson'
'Martine Nierlich'
'Pierre Thu\'ery'
'Charles Madic'
'Michel Ephritikhine'

_publ_section_title
;
 The affinity and selectivity of terdentate nitrogen ligands towards
 trivalent lanthanide and uranium ions viewed from the crystal
 structures of the 1 &#x2236; 3 complexes
;
_journal_issue 16
_journal_name_full 'J. Chem. Soc., Dalton Trans.'
_journal_page_first 3265
_journal_page_last 3272
_journal_paper_doi 10.1039/b203725d
_journal_year 2002
_chemical_formula_sum 'C49 H39 I3 N11 U'
_chemical_formula_weight 1400.64
_space_group_IT_number 54
_symmetry_cell_setting orthorhombic
_symmetry_space_group_name_Hall '-P 2a 2ac'
_symmetry_space_group_name_H-M 'P c c a'
_atom_sites_solution_hydrogens geom
_atom_sites_solution_primary direct
_atom_sites_solution_secondary difmap
_audit_creation_method SHELXL-97
_cell_angle_alpha 90.00
_cell_angle_beta 90.00
_cell_angle_gamma 90.00
_cell_formula_units_Z 4
_cell_length_a 19.198(4)
_cell_length_b 16.591(3)
_cell_length_c 14.677(3)
_cell_measurement_reflns_used 30940
_cell_measurement_temperature 123(2)
_cell_measurement_theta_max 25
_cell_measurement_theta_min 2
_cell_volume 4674.8(16)
_computing_cell_refinement 'DENZO(Otwinowski& Minor,1997)'
_computing_data_collection 'DENZO(Otwinowski& Minor,1997)'
_computing_data_reduction 'DENZO(Otwinowski& Minor,1997)'
_computing_molecular_graphics 'SHELXTL (Sheldrick,1997)'
_computing_publication_material 'SHELXTL (Sheldrick,1997)'
_computing_structure_refinement 'SHELXL-93 (Sheldrick, 1990)'
_computing_structure_solution 'SHELXS-86 (Sheldrick, 1990)'
_diffrn_ambient_temperature 123(2)
_diffrn_measured_fraction_theta_full 0.973
_diffrn_measured_fraction_theta_max 0.973
_diffrn_measurement_device 'Nonius Kappa CCD diffractometer'
_diffrn_measurement_method '\f rotation scans with 2\%steps'
_diffrn_radiation_monochromator graphite
_diffrn_radiation_source 'fine-focus sealed tube'
_diffrn_radiation_type MoK\a
_diffrn_radiation_wavelength 0.71073
_diffrn_reflns_av_R_equivalents 0.0820
_diffrn_reflns_av_sigmaI/netI 0.0448
_diffrn_reflns_limit_h_max 23
_diffrn_reflns_limit_h_min 0
_diffrn_reflns_limit_k_max 0
_diffrn_reflns_limit_k_min -20
_diffrn_reflns_limit_l_max 16
_diffrn_reflns_limit_l_min 0
_diffrn_reflns_number 30940
_diffrn_reflns_theta_full 25.69
_diffrn_reflns_theta_max 25.69
_diffrn_reflns_theta_min 2.82
_diffrn_standards_number 0
_exptl_absorpt_coefficient_mu 5.501
_exptl_absorpt_correction_T_max 0.458
_exptl_absorpt_correction_T_min 0.378
_exptl_absorpt_correction_type empirical
_exptl_absorpt_process_details 'MULABS in PLATON;Spek,1998'
_exptl_crystal_colour black
_exptl_crystal_density_diffrn 1.990
_exptl_crystal_density_method 'not measured'
_exptl_crystal_description irregular
_exptl_crystal_F_000 2644
_exptl_crystal_size_max 0.150
_exptl_crystal_size_mid 0.100
_exptl_crystal_size_min 0.020
_refine_diff_density_max 0.874
_refine_diff_density_min -0.914
_refine_diff_density_rms 0.178
_refine_ls_extinction_method none
_refine_ls_goodness_of_fit_ref 1.010
_refine_ls_hydrogen_treatment mixed
_refine_ls_matrix_type full
_refine_ls_number_parameters 291
_refine_ls_number_reflns 4324
_refine_ls_number_restraints 0
_refine_ls_restrained_S_all 1.010
_refine_ls_R_factor_all 0.0603
_refine_ls_R_factor_gt 0.0402
_refine_ls_shift/su_max 0.055
_refine_ls_shift/su_mean 0.002
_refine_ls_structure_factor_coef Fsqd
_refine_ls_weighting_details 'calc w=1/[\s^2^(Fo^2^)+(0.0604P)^2^+0.2801P] where P=(Fo^2^+2Fc^2^)/3'
_refine_ls_weighting_scheme calc
_refine_ls_wR_factor_gt 0.0904
_refine_ls_wR_factor_ref 0.0994
_reflns_number_gt 3334
_reflns_number_total 4324
_reflns_threshold_expression >2sigma(I)
_cod_data_source_file b203725d.txt
_cod_data_source_block 4.2MeCN
_cod_original_sg_symbol_H-M Pcca
_cod_database_code 7011767

loop_
_symmetry_equiv_pos_as_xyz
'x, y, z'
'-x+1/2, -y, z'
'-x, y, -z+1/2'
'x+1/2, -y, -z+1/2'
'-x, -y, -z'
'x-1/2, y, -z'
'x, -y, z-1/2'
'-x-1/2, y, z-1/2'

loop_
_atom_site_label
_atom_site_type_symbol
_atom_site_fract_x
_atom_site_fract_y
_atom_site_fract_z
_atom_site_U_iso_or_equiv
_atom_site_adp_type
_atom_site_occupancy
_atom_site_symmetry_multiplicity
_atom_site_calc_flag
_atom_site_refinement_flags
_atom_site_disorder_assembly
_atom_site_disorder_group
U U 0.5000 0.748006(18) 0.2500 0.01518(11) Uani 1 2 d S . .
I1 I 0.26618(2) 0.86571(3) -0.02197(3) 0.02831(14) Uani 1 1 d . . .
I2 I 0.7500 0.5000 0.21502(4) 0.02841(17) Uani 1 2 d S . .
N1 N 0.4156(3) 0.7004(3) 0.1231(3) 0.0177(11) Uani 1 1 d . . .
N2 N 0.5064(3) 0.8236(3) 0.0931(3) 0.0200(12) Uani 1 1 d . . .
N3 N 0.5873(3) 0.8690(3) 0.2367(3) 0.0191(11) Uani 1 1 d . . .
N4 N 0.5881(3) 0.6712(3) 0.1382(3) 0.0210(12) Uani 1 1 d . . .
N5 N 0.5000 0.5900(4) 0.2500 0.0197(16) Uani 1 2 d S . .
N6 N 0.5971(4) 0.7554(4) -0.2311(4) 0.0412(18) Uani 1 1 d . . .
C1 C 0.3679(3) 0.6426(4) 0.1391(4) 0.0202(13) Uani 1 1 d . . .
H1A H 0.3622 0.6250 0.1988 0.024 Uiso 1 1 calc R . .
C2 C 0.3272(3) 0.6080(4) 0.0729(4) 0.0225(14) Uani 1 1 d . . .
H2A H 0.2944 0.5689 0.0876 0.027 Uiso 1 1 calc R . .
C3 C 0.3361(4) 0.6329(4) -0.0163(5) 0.0281(15) Uani 1 1 d . . .
H3A H 0.3097 0.6103 -0.0629 0.034 Uiso 1 1 calc R . .
C4 C 0.3845(4) 0.6911(4) -0.0347(4) 0.0231(14) Uani 1 1 d . . .
H4A H 0.3914 0.7079 -0.0945 0.028 Uiso 1 1 calc R . .
C5 C 0.4234(3) 0.7257(4) 0.0352(4) 0.0193(13) Uani 1 1 d . . .
C6 C 0.4730(3) 0.7919(4) 0.0186(4) 0.0185(13) Uani 1 1 d . . .
C7 C 0.4852(4) 0.8232(4) -0.0682(4) 0.0268(16) Uani 1 1 d . . .
H7A H 0.4620 0.8020 -0.1184 0.032 Uiso 1 1 calc R . .
C8 C 0.5312(4) 0.8847(4) -0.0792(5) 0.0318(17) Uani 1 1 d . . .
H8A H 0.5405 0.9043 -0.1373 0.038 Uiso 1 1 calc R . .
C9 C 0.5637(4) 0.9182(4) -0.0054(4) 0.0246(15) Uani 1 1 d . . .
H9A H 0.5939 0.9616 -0.0122 0.029 Uiso 1 1 calc R . .
C10 C 0.5502(3) 0.8849(4) 0.0815(4) 0.0186(13) Uani 1 1 d . . .
C11 C 0.5865(3) 0.9169(4) 0.1622(4) 0.0215(14) Uani 1 1 d . . .
C12 C 0.6204(4) 0.9906(4) 0.1615(4) 0.0270(15) Uani 1 1 d . . .
H12A H 0.6179 1.0232 0.1100 0.032 Uiso 1 1 calc R . .
C13 C 0.6580(4) 1.0166(4) 0.2366(4) 0.0245(15) Uani 1 1 d . . .
H13A H 0.6812 1.0658 0.2363 0.029 Uiso 1 1 calc R . .
C14 C 0.6598(3) 0.9659(4) 0.3130(5) 0.0253(15) Uani 1 1 d . . .
H14A H 0.6846 0.9808 0.3647 0.030 Uiso 1 1 calc R . .
C15 C 0.6246(3) 0.8944(4) 0.3104(4) 0.0233(14) Uani 1 1 d . . .
H15A H 0.6262 0.8614 0.3615 0.028 Uiso 1 1 calc R . .
C16 C 0.6302(3) 0.7117(4) 0.0814(4) 0.0214(14) Uani 1 1 d . . .
H16A H 0.6456 0.7625 0.0993 0.026 Uiso 1 1 calc R . .
C17 C 0.6520(3) 0.6828(4) -0.0017(4) 0.0255(15) Uani 1 1 d . . .
H17A H 0.6820 0.7129 -0.0382 0.031 Uiso 1 1 calc R . .
C18 C 0.6283(4) 0.6078(4) -0.0299(4) 0.0273(15) Uani 1 1 d . . .
H18A H 0.6398 0.5879 -0.0872 0.033 Uiso 1 1 calc R . .
C19 C 0.5874(3) 0.5633(4) 0.0290(4) 0.0228(14) Uani 1 1 d . . .
H19A H 0.5719 0.5123 0.0122 0.027 Uiso 1 1 calc R . .
C20 C 0.5695(3) 0.5954(4) 0.1136(4) 0.0190(13) Uani 1 1 d . . .
C21 C 0.5313(3) 0.5481(4) 0.1834(4) 0.0195(13) Uani 1 1 d . . .
C22 C 0.5329(4) 0.4639(4) 0.1817(5) 0.0278(16) Uani 1 1 d . . .
H22A H 0.5558 0.4367 0.1351 0.033 Uiso 1 1 calc R . .
C23 C 0.5000 0.4218(6) 0.2500 0.034(2) Uani 1 2 d S . .
H23A H 0.5000 0.3657 0.2500 0.041 Uiso 1 2 calc SR . .
C24 C 0.6571(5) 0.7550(4) -0.2313(4) 0.0269(17) Uani 1 1 d . . .
C25 C 0.7325(5) 0.7526(5) -0.2351(5) 0.038(2) Uani 1 1 d . . .

loop_
_atom_site_aniso_label
_atom_site_aniso_U_11
_atom_site_aniso_U_22
_atom_site_aniso_U_33
_atom_site_aniso_U_23
_atom_site_aniso_U_13
_atom_site_aniso_U_12
U 0.01853(18) 0.01232(18) 0.01470(18) 0.000 0.00035(13) 0.000
I1 0.0327(3) 0.0217(2) 0.0305(2) 0.00270(18) -0.00454(18) -0.00256(19)
I2 0.0353(4) 0.0253(3) 0.0246(3) 0.000 0.000 0.0023(3)
N1 0.019(3) 0.016(3) 0.017(3) -0.001(2) 0.003(2) 0.004(2)
N2 0.021(3) 0.020(3) 0.019(3) 0.002(2) 0.001(2) 0.006(2)
N3 0.023(3) 0.018(3) 0.017(3) 0.002(2) 0.001(2) 0.004(2)
N4 0.023(3) 0.016(3) 0.024(3) 0.003(2) -0.001(2) 0.003(2)
N5 0.020(4) 0.015(4) 0.024(4) 0.000 -0.002(3) 0.000
N6 0.045(5) 0.048(5) 0.031(4) 0.003(3) 0.000(3) 0.004(4)
C1 0.018(3) 0.020(3) 0.022(3) 0.002(3) 0.000(2) 0.002(3)
C2 0.020(3) 0.016(3) 0.032(4) -0.002(3) -0.006(3) 0.000(3)
C3 0.034(4) 0.023(4) 0.028(3) -0.009(3) -0.008(3) 0.005(3)
C4 0.040(4) 0.016(3) 0.013(3) 0.001(2) -0.005(3) 0.001(3)
C5 0.023(3) 0.020(3) 0.016(3) -0.002(3) -0.002(2) 0.007(3)
C6 0.014(3) 0.022(3) 0.019(3) -0.002(3) -0.002(2) 0.000(3)
C7 0.029(4) 0.032(4) 0.019(3) 0.006(3) 0.000(3) 0.003(3)
C8 0.042(4) 0.031(4) 0.022(4) 0.009(3) 0.000(3) -0.002(3)
C9 0.033(4) 0.013(3) 0.027(4) 0.006(3) 0.002(3) -0.004(3)
C10 0.018(3) 0.013(3) 0.025(3) 0.006(3) 0.002(2) 0.003(3)
C11 0.024(4) 0.021(4) 0.020(3) -0.004(3) -0.001(3) 0.004(3)
C12 0.037(4) 0.016(3) 0.028(3) 0.009(3) 0.003(3) -0.003(3)
C13 0.026(4) 0.016(4) 0.032(4) -0.001(3) 0.002(3) -0.007(3)
C14 0.023(4) 0.024(4) 0.029(4) -0.008(3) 0.005(3) -0.002(3)
C15 0.025(4) 0.023(4) 0.021(3) 0.002(3) 0.005(3) -0.002(3)
C16 0.028(4) 0.014(3) 0.023(3) 0.001(3) -0.004(3) 0.000(3)
C17 0.023(4) 0.028(4) 0.026(3) 0.004(3) 0.005(3) 0.001(3)
C18 0.029(4) 0.029(4) 0.024(3) -0.004(3) 0.001(3) 0.001(3)
C19 0.027(4) 0.020(3) 0.022(3) -0.005(3) 0.003(3) -0.004(3)
C20 0.022(3) 0.017(3) 0.019(3) 0.001(3) -0.001(2) -0.001(3)
C21 0.020(3) 0.017(3) 0.022(3) 0.000(3) 0.000(2) 0.000(3)
C22 0.032(4) 0.017(4) 0.034(4) -0.004(3) 0.006(3) 0.005(3)
C23 0.050(7) 0.019(5) 0.034(6) 0.000 0.010(5) 0.000
C24 0.045(5) 0.024(4) 0.011(3) 0.002(2) 0.000(3) -0.005(3)
C25 0.037(5) 0.037(5) 0.040(5) 0.006(3) -0.003(3) 0.009(4)

loop_
_atom_type_symbol
_atom_type_description
_atom_type_scat_dispersion_real
_atom_type_scat_dispersion_imag
_atom_type_scat_source
C C 0.0033 0.0016 'International Tables Vol C Tables 4.2.6.8 and 6.1.1.4'
H H 0.0000 0.0000 'International Tables Vol C Tables 4.2.6.8 and 6.1.1.4'
N N 0.0061 0.0033 'International Tables Vol C Tables 4.2.6.8 and 6.1.1.4'
I I -0.4742 1.8119 'International Tables Vol C Tables 4.2.6.8 and 6.1.1.4'
U U -9.6767 9.6646 'International Tables Vol C Tables 4.2.6.8 and 6.1.1.4'

loop_
_geom_angle_atom_site_label_1
_geom_angle_atom_site_label_2
_geom_angle_atom_site_label_3
_geom_angle
_geom_angle_site_symmetry_1
_geom_angle_site_symmetry_3
_geom_angle_publ_flag
N1 U N1 144.5(2) 3_655 . ?
N1 U N3 125.42(15) 3_655 3_655 ?
N1 U N3 83.51(15) . 3_655 ?
N1 U N3 83.51(15) 3_655 . ?
N1 U N3 125.42(15) . . ?
N3 U N3 80.1(2) 3_655 . ?
N1 U N5 72.26(11) 3_655 . ?
N1 U N5 72.26(11) . . ?
N3 U N5 139.95(12) 3_655 . ?
N3 U N5 139.95(11) . . ?
N1 U N2 138.31(15) 3_655 . ?
N1 U N2 62.89(16) . . ?
N3 U N2 74.29(15) 3_655 . ?
N3 U N2 62.57(15) . . ?
N5 U N2 118.53(11) . . ?
N1 U N2 62.89(16) 3_655 3_655 ?
N1 U N2 138.31(15) . 3_655 ?
N3 U N2 62.57(15) 3_655 3_655 ?
N3 U N2 74.30(15) . 3_655 ?
N5 U N2 118.53(11) . 3_655 ?
N2 U N2 122.9(2) . 3_655 ?
N1 U N4 84.27(16) 3_655 . ?
N1 U N4 79.04(16) . . ?
N3 U N4 144.42(14) 3_655 . ?
N3 U N4 85.14(16) . . ?
N5 U N4 61.58(11) . . ?
N2 U N4 70.17(15) . . ?
N2 U N4 142.55(16) 3_655 . ?
N1 U N4 79.04(16) 3_655 3_655 ?
N1 U N4 84.27(16) . 3_655 ?
N3 U N4 85.14(16) 3_655 3_655 ?
N3 U N4 144.42(14) . 3_655 ?
N5 U N4 61.58(11) . 3_655 ?
N2 U N4 142.55(16) . 3_655 ?
N2 U N4 70.17(15) 3_655 3_655 ?
N4 U N4 123.2(2) . 3_655 ?
C1 N1 C5 117.3(5) . . ?
C10 N2 C6 119.1(5) . . ?
C11 N3 C15 117.8(6) . . ?
C16 N4 C20 117.2(5) . . ?
C21 N5 C21 117.6(8) . 3_655 ?
N1 C1 C2 124.1(6) . . ?
C1 C2 C3 118.3(6) . . ?
C4 C3 C2 118.8(6) . . ?
C3 C4 C5 120.6(6) . . ?
N1 C5 C4 120.7(6) . . ?
N1 C5 C6 117.1(5) . . ?
C4 C5 C6 122.1(5) . . ?
N2 C6 C7 120.5(6) . . ?
N2 C6 C5 117.1(5) . . ?
C7 C6 C5 122.4(6) . . ?
C8 C7 C6 119.7(6) . . ?
C7 C8 C9 120.6(6) . . ?
C8 C9 C10 118.1(6) . . ?
N2 C10 C9 122.0(6) . . ?
N2 C10 C11 118.2(5) . . ?
C9 C10 C11 119.8(6) . . ?
N3 C11 C12 121.2(6) . . ?
N3 C11 C10 116.4(6) . . ?
C12 C11 C10 122.3(6) . . ?
C13 C12 C11 120.9(6) . . ?
C12 C13 C14 117.6(6) . . ?
C15 C14 C13 119.1(6) . . ?
N3 C15 C14 123.4(6) . . ?
N4 C16 C17 124.0(6) . . ?
C16 C17 C18 118.5(6) . . ?
C19 C18 C17 118.6(6) . . ?
C18 C19 C20 119.5(6) . . ?
N4 C20 C19 121.8(6) . . ?
N4 C20 C21 115.9(5) . . ?
C19 C20 C21 122.3(6) . . ?
N5 C21 C22 122.7(6) . . ?
N5 C21 C20 116.8(6) . . ?
C22 C21 C20 120.4(6) . . ?
C23 C22 C21 119.0(7) . . ?
C22 C23 C22 119.0(10) . 3_655 ?
N6 C24 C25 177.5(8) . . ?

loop_
_geom_bond_atom_site_label_1
_geom_bond_atom_site_label_2
_geom_bond_distance
_geom_bond_site_symmetry_2
_geom_bond_publ_flag
U N1 2.592(5) 3_655 ?
U N1 2.592(5) . ?
U N3 2.622(5) 3_655 ?
U N3 2.622(5) . ?
U N5 2.622(7) . ?
U N2 2.625(5) . ?
U N2 2.625(5) 3_655 ?
U N4 2.679(5) . ?
U N4 2.679(5) 3_655 ?
N1 C1 1.345(8) . ?
N1 C5 1.365(7) . ?
N2 C10 1.331(8) . ?
N2 C6 1.371(8) . ?
N3 C11 1.352(8) . ?
N3 C15 1.364(8) . ?
N4 C16 1.343(8) . ?
N4 C20 1.356(8) . ?
N5 C21 1.341(7) . ?
N5 C21 1.341(7) 3_655 ?
N6 C24 1.152(11) . ?
C1 C2 1.374(8) . ?
C2 C3 1.383(9) . ?
C3 C4 1.367(10) . ?
C4 C5 1.392(8) . ?
C5 C6 1.475(9) . ?
C6 C7 1.396(9) . ?
C7 C8 1.358(10) . ?
C8 C9 1.368(9) . ?
C9 C10 1.415(8) . ?
C10 C11 1.472(8) . ?
C11 C12 1.387(9) . ?
C12 C13 1.386(9) . ?
C13 C14 1.401(10) . ?
C14 C15 1.365(9) . ?
C16 C17 1.376(9) . ?
C17 C18 1.389(9) . ?
C18 C19 1.382(9) . ?
C19 C20 1.395(8) . ?
C20 C21 1.485(8) . ?
C21 C22 1.398(9) . ?
C22 C23 1.375(9) . ?
C23 C22 1.375(9) 3_655 ?
C24 C25 1.450(12) . ?
